data_7206582
loop_
_publ_author_name
'Cariati, Elena'
'Lanzeni, Valentina'
'Tordin, Elisa'
'Ugo, Renato'
'Botta, Chiara'
'Giacometti Schieroni, Alberto'
'Sironi, Angelo'
'Pasini, Dario'

_publ_section_title
;
 Efficient crystallization induced emissive materials based on a simple
 push-pull molecular structure.
;
_journal_issue 40
_journal_name_full 'Physical chemistry chemical physics : PCCP'
_journal_page_first 18005
_journal_page_last 18014
_journal_paper_doi 10.1039/c1cp22267h
_journal_volume 13
_journal_year 2011
_chemical_formula_sum 'C16 H21 N O4'
_chemical_formula_weight 291.34
_chemical_name_systematic
;
 ?
;
_space_group_IT_number 15
_symmetry_space_group_name_Hall '-C 2yc'
_symmetry_space_group_name_H-M 'C 1 2/c 1'
_atom_sites_solution_hydrogens geom
_atom_sites_solution_primary direct
_atom_sites_solution_secondary difmap
_audit_creation_date 2011-06-23T10:58:55-00:00
_audit_creation_method 'WinGX routine CIF_UPDATE'
_cell_angle_alpha 90
_cell_angle_beta 116.6140(17)
_cell_angle_gamma 90
_cell_formula_units_Z 8
_cell_length_a 23.263(3)
_cell_length_b 7.8210(10)
_cell_length_c 19.649(2)
_cell_measurement_temperature 293(2)
_cell_volume 3196.2(7)
_computing_structure_refinement 'SHELXL-97 (Sheldrick, 1997)'
_computing_structure_solution 'SHELXS-97 (Sheldrick, 1990)'
_diffrn_ambient_temperature 293(2)
_diffrn_measured_fraction_theta_full 0.999
_diffrn_measured_fraction_theta_max 0.999
_diffrn_radiation_monochromator graphite
_diffrn_radiation_type MoK\a
_diffrn_radiation_wavelength 0.71073
_diffrn_reflns_av_R_equivalents 0.0371
_diffrn_reflns_av_unetI/netI 0.028
_diffrn_reflns_limit_h_max 31
_diffrn_reflns_limit_h_min -31
_diffrn_reflns_limit_k_max 10
_diffrn_reflns_limit_k_min -10
_diffrn_reflns_limit_l_max 26
_diffrn_reflns_limit_l_min -26
_diffrn_reflns_number 21837
_diffrn_reflns_theta_full 28.63
_diffrn_reflns_theta_max 28.63
_diffrn_reflns_theta_min 1.96
_exptl_absorpt_coefficient_mu 0.087
_exptl_absorpt_correction_type none
_exptl_crystal_density_diffrn 1.211
_exptl_crystal_density_method 'not measured'
_exptl_crystal_F_000 1248
_refine_diff_density_max 0.147
_refine_diff_density_min -0.148
_refine_diff_density_rms 0.031
_refine_ls_extinction_method none
_refine_ls_goodness_of_fit_ref 1.016
_refine_ls_hydrogen_treatment mixed
_refine_ls_matrix_type full
_refine_ls_number_parameters 194
_refine_ls_number_reflns 4111
_refine_ls_number_restraints 0
_refine_ls_restrained_S_all 1.016
_refine_ls_R_factor_all 0.0888
_refine_ls_R_factor_gt 0.0464
_refine_ls_shift/su_max 0
_refine_ls_shift/su_mean 0
_refine_ls_structure_factor_coef Fsqd
_refine_ls_weighting_details 'calc w=1/[\s^2^(Fo^2^)+(0.0622P)^2^+0.7405P] where P=(Fo^2^+2Fc^2^)/3'
_refine_ls_weighting_scheme calc
_refine_ls_wR_factor_gt 0.1164
_refine_ls_wR_factor_ref 0.1378
_reflns_number_gt 2449
_reflns_number_total 4111
_reflns_threshold_expression >2sigma(I)
_cod_data_source_file c1cp22267h.cif
_cod_data_source_block ele108
_cod_database_code 7206582

loop_
_symmetry_equiv_pos_as_xyz
'x, y, z'
'-x, y, -z+1/2'
'x+1/2, y+1/2, z'
'-x+1/2, y+1/2, -z+1/2'
'-x, -y, -z'
'x, -y, z-1/2'
'-x+1/2, -y+1/2, -z'
'x+1/2, -y+1/2, z-1/2'

loop_
_atom_site_label
_atom_site_type_symbol
_atom_site_fract_x
_atom_site_fract_y
_atom_site_fract_z
_atom_site_U_iso_or_equiv
_atom_site_adp_type
_atom_site_occupancy
_atom_site_symmetry_multiplicity
_atom_site_calc_flag
_atom_site_refinement_flags
C1 C 0.16963(8) 0.2991(2) 0.75521(9) 0.0525(4) Uani 1 1 d .
C2 C 0.11689(8) 0.2178(2) 0.69569(9) 0.0590(4) Uani 1 1 d .
H2 H 0.0846 0.1714 0.7056 0.071 Uiso 1 1 calc R
C3 C 0.11194(8) 0.2054(2) 0.62353(9) 0.0534(4) Uani 1 1 d .
H3 H 0.0763 0.1511 0.5859 0.064 Uiso 1 1 calc R
C4 C 0.15897(7) 0.27203(19) 0.60524(8) 0.0466(3) Uani 1 1 d .
C5 C 0.21097(7) 0.3526(2) 0.66439(8) 0.0531(4) Uani 1 1 d .
H5 H 0.2435 0.3973 0.6544 0.064 Uiso 1 1 calc R
C6 C 0.21624(7) 0.3685(2) 0.73634(9) 0.0563(4) Uani 1 1 d .
H6 H 0.2513 0.4263 0.7733 0.068 Uiso 1 1 calc R
C7 C 0.15875(7) 0.26122(19) 0.53149(8) 0.0474(4) Uani 1 1 d .
H7 H 0.1984 0.2828 0.5325 0.057 Uiso 1 1 calc R
C8 C 0.11157(7) 0.22568(19) 0.46194(8) 0.0463(3) Uani 1 1 d .
C9 C 0.12803(7) 0.2245(2) 0.39776(8) 0.0517(4) Uani 1 1 d .
C10 C 0.04313(7) 0.1897(2) 0.44378(8) 0.0480(4) Uani 1 1 d .
C11 C 0.08701(10) 0.2507(3) 0.26406(10) 0.0811(6) Uani 1 1 d .
H11A H 0.0469 0.243 0.2189 0.122 Uiso 0.67(2) 1 calc PR
H11B H 0.1152 0.1612 0.2639 0.122 Uiso 0.67(2) 1 calc PR
H11C H 0.1065 0.3597 0.2654 0.122 Uiso 0.67(2) 1 calc PR
H11D H 0.1322 0.2663 0.2799 0.122 Uiso 0.33(2) 1 calc PR
H11E H 0.0638 0.3481 0.2349 0.122 Uiso 0.33(2) 1 calc PR
H11F H 0.0725 0.1496 0.2334 0.122 Uiso 0.33(2) 1 calc PR
C12 C -0.05188(8) 0.3051(3) 0.44003(13) 0.0817(6) Uani 1 1 d .
H12A H -0.0551 0.3387 0.4852 0.123 Uiso 0.29(3) 1 calc PR
H12B H -0.0639 0.1872 0.4291 0.123 Uiso 0.29(3) 1 calc PR
H12C H -0.0801 0.3746 0.398 0.123 Uiso 0.29(3) 1 calc PR
H12D H -0.0776 0.2616 0.3897 0.123 Uiso 0.71(3) 1 calc PR
H12E H -0.0688 0.4131 0.4457 0.123 Uiso 0.71(3) 1 calc PR
H12F H -0.0527 0.2257 0.4769 0.123 Uiso 0.71(3) 1 calc PR
C13 C 0.23062(9) 0.3926(2) 0.88828(9) 0.0686(5) Uani 1 1 d .
H13A H 0.2191 0.4271 0.928 0.082 Uiso 1 1 calc R
H13B H 0.2406 0.4954 0.868 0.082 Uiso 1 1 calc R
C14 C 0.13455(12) 0.2106(3) 0.85175(11) 0.0839(7) Uani 1 1 d .
H14A H 0.161 0.1632 0.9018 0.101 Uiso 1 1 calc R
H14B H 0.1162 0.1157 0.8169 0.101 Uiso 1 1 calc R
C15 C 0.29013(11) 0.2820(3) 0.92311(12) 0.0917(7) Uani 1 1 d .
H15A H 0.3245 0.3453 0.962 0.138 Uiso 1 1 calc R
H15B H 0.3024 0.2488 0.8844 0.138 Uiso 1 1 calc R
H15C H 0.2813 0.1818 0.945 0.138 Uiso 1 1 calc R
C16 C 0.08119(14) 0.3109(4) 0.85494(18) 0.1218(10) Uani 1 1 d .
H16A H 0.0567 0.238 0.8714 0.183 Uiso 1 1 calc R
H16B H 0.0538 0.3553 0.8053 0.183 Uiso 1 1 calc R
H16C H 0.0988 0.4039 0.8902 0.183 Uiso 1 1 calc R
N N 0.17536(7) 0.30929(19) 0.82772(8) 0.0669(4) Uani 1 1 d .
O1 O 0.01369(5) 0.32769(15) 0.45176(7) 0.0635(3) Uani 1 1 d .
O2 O 0.01791(5) 0.05360(16) 0.42389(7) 0.0716(4) Uani 1 1 d .
O3 O 0.07572(5) 0.23317(16) 0.33043(6) 0.0655(3) Uani 1 1 d .
O4 O 0.18155(5) 0.2212(2) 0.40337(7) 0.0757(4) Uani 1 1 d .

loop_
_atom_site_aniso_label
_atom_site_aniso_U_11
_atom_site_aniso_U_22
_atom_site_aniso_U_33
_atom_site_aniso_U_23
_atom_site_aniso_U_13
_atom_site_aniso_U_12
C1 0.0581(9) 0.0551(9) 0.0457(8) -0.0001(7) 0.0244(7) -0.0018(7)
C2 0.0598(10) 0.0681(11) 0.0547(9) 0.0012(8) 0.0308(8) -0.0149(8)
C3 0.0497(8) 0.0621(10) 0.0446(8) -0.0007(7) 0.0178(7) -0.0121(7)
C4 0.0405(7) 0.0544(9) 0.0423(8) 0.0021(6) 0.0162(6) -0.0009(6)
C5 0.0401(8) 0.0705(10) 0.0483(8) -0.0003(7) 0.0194(7) -0.0056(7)
C6 0.0492(9) 0.0705(11) 0.0458(8) -0.0062(7) 0.0182(7) -0.0101(8)
C7 0.0367(7) 0.0588(9) 0.0441(8) 0.0031(6) 0.0159(6) -0.0021(6)
C8 0.0375(7) 0.0570(9) 0.0436(8) 0.0017(6) 0.0173(6) -0.0024(6)
C9 0.0408(8) 0.0685(10) 0.0441(8) -0.0035(7) 0.0174(7) -0.0101(7)
C10 0.0416(7) 0.0614(10) 0.0404(8) -0.0009(7) 0.0176(6) -0.0051(7)
C11 0.0761(13) 0.1255(17) 0.0422(9) -0.0003(10) 0.0269(9) -0.0144(12)
C12 0.0441(9) 0.1099(16) 0.0955(15) -0.0111(12) 0.0351(10) 0.0024(10)
C13 0.0815(13) 0.0756(12) 0.0507(9) -0.0143(8) 0.0315(9) -0.0076(10)
C14 0.1196(18) 0.0850(14) 0.0583(11) -0.0061(10) 0.0498(12) -0.0320(13)
C15 0.0937(16) 0.1085(17) 0.0607(12) -0.0056(11) 0.0236(11) 0.0140(13)
C16 0.1045(19) 0.153(3) 0.138(2) 0.0055(19) 0.0809(19) -0.0283(18)
N 0.0801(10) 0.0774(10) 0.0494(8) -0.0089(7) 0.0346(8) -0.0181(8)
O1 0.0424(6) 0.0670(7) 0.0802(8) -0.0053(6) 0.0266(6) -0.0002(5)
O2 0.0610(7) 0.0699(8) 0.0917(9) -0.0197(7) 0.0411(7) -0.0214(6)
O3 0.0478(6) 0.1048(9) 0.0403(6) 0.0003(6) 0.0164(5) -0.0090(6)
O4 0.0438(6) 0.1316(12) 0.0555(7) -0.0102(7) 0.0255(6) -0.0139(7)

loop_
_atom_type_symbol
_atom_type_description
_atom_type_scat_dispersion_real
_atom_type_scat_dispersion_imag
_atom_type_scat_source
C C 0.0033 0.0016 'International Tables Vol C Tables 4.2.6.8 and 6.1.1.4'
H H 0 0 'International Tables Vol C Tables 4.2.6.8 and 6.1.1.4'
N N 0.0061 0.0033 'International Tables Vol C Tables 4.2.6.8 and 6.1.1.4'
O O 0.0106 0.006 'International Tables Vol C Tables 4.2.6.8 and 6.1.1.4'

loop_
_geom_angle_atom_site_label_1
_geom_angle_atom_site_label_2
_geom_angle_atom_site_label_3
_geom_angle
N C1 C6 121.66(14)
N C1 C2 122.04(15)
C6 C1 C2 116.30(14)
C3 C2 C1 121.81(15)
C2 C3 C4 121.74(14)
C3 C4 C5 116.14(13)
C3 C4 C7 125.68(13)
C5 C4 C7 118.16(13)
C6 C5 C4 122.95(14)
C5 C6 C1 121.03(14)
C8 C7 C4 131.63(14)
C7 C8 C9 117.70(13)
C7 C8 C10 125.40(13)
C9 C8 C10 116.89(12)
O4 C9 O3 122.56(15)
O4 C9 C8 125.34(14)
O3 C9 C8 112.07(13)
O2 C10 O1 124.14(14)
O2 C10 C8 124.14(15)
O1 C10 C8 111.72(13)
N C13 C15 114.06(16)
N C14 C16 114.19(19)
C1 N C14 122.10(14)
C1 N C13 120.91(14)
C14 N C13 115.92(14)
C10 O1 C12 116.45(14)
C9 O3 C11 116.33(13)

loop_
_geom_bond_atom_site_label_1
_geom_bond_atom_site_label_2
_geom_bond_distance
C1 N 1.373(2)
C1 C6 1.403(2)
C1 C2 1.411(2)
C2 C3 1.374(2)
C3 C4 1.396(2)
C4 C5 1.397(2)
C4 C7 1.449(2)
C5 C6 1.369(2)
C7 C8 1.344(2)
C8 C9 1.473(2)
C8 C10 1.494(2)
C9 O4 1.1999(18)
C9 O3 1.3392(18)
C10 O2 1.1931(18)
C10 O1 1.3248(19)
C11 O3 1.448(2)
C12 O1 1.4478(19)
C13 N 1.457(2)
C13 C15 1.511(3)
C14 N 1.457(2)
C14 C16 1.494(4)
